data_4504075
loop_
_publ_author_name
'Braga, Dario'
'Gandolfi, Massimo'
'Lusi, Matteo'
'Polito, Marco'
'Rubini, Katia'
'Grepioni, Fabrizia'

_publ_section_title
;
 Solution and Solid-State Preparation of 18-Crown-6 and 15-Crown-5 Adducts
 of Hydrogen Sulfate Salts and an Investigation of the Reversible
 Dehydration Processes
;
_journal_issue 5
_journal_name_full 'Crystal Growth &amp; Design'
_journal_page_first 919
_journal_paper_doi 10.1021/cg0607598
_journal_volume 7
_journal_year 2007
_chemical_formula_sum 'C10 H30 O13 S'
_chemical_formula_weight 390.40
_chemical_name_systematic
; 
 ? 
;
_space_group_IT_number 2
_symmetry_cell_setting triclinic
_symmetry_space_group_name_Hall '-P 1'
_symmetry_space_group_name_H-M 'P -1'
_atom_sites_solution_hydrogens geom
_atom_sites_solution_primary direct
_atom_sites_solution_secondary difmap
_audit_creation_method SHELXL-97
_cell_angle_alpha 103.8990(10)
_cell_angle_beta 105.6790(10)
_cell_angle_gamma 96.4690(10)
_cell_formula_units_Z 2
_cell_length_a 7.6336(4)
_cell_length_b 10.5457(5)
_cell_length_c 12.9774(6)
_cell_measurement_temperature 293(2)
_cell_volume 958.59(8)
_computing_structure_refinement 'SHELXL-97 (Sheldrick, 1997)'
_computing_structure_solution 'SHELXS-97 (Sheldrick, 1990)'
_diffrn_ambient_temperature 293(2)
_diffrn_measured_fraction_theta_full 0.995
_diffrn_measured_fraction_theta_max 0.995
_diffrn_radiation_monochromator graphite
_diffrn_radiation_source 'fine-focus sealed tube'
_diffrn_radiation_type MoK\a
_diffrn_radiation_wavelength 0.71073
_diffrn_reflns_av_R_equivalents 0.0270
_diffrn_reflns_av_sigmaI/netI 0.0337
_diffrn_reflns_limit_h_max 10
_diffrn_reflns_limit_h_min -10
_diffrn_reflns_limit_k_max 14
_diffrn_reflns_limit_k_min -14
_diffrn_reflns_limit_l_max 16
_diffrn_reflns_limit_l_min -18
_diffrn_reflns_number 11088
_diffrn_reflns_theta_full 30.00
_diffrn_reflns_theta_max 30.00
_diffrn_reflns_theta_min 1.70
_exptl_absorpt_coefficient_mu 0.227
_exptl_absorpt_correction_T_max 0.959
_exptl_absorpt_correction_T_min 0.928
_exptl_absorpt_correction_type multi-scan
_exptl_crystal_density_diffrn 1.353
_exptl_crystal_density_method 'not measured'
_exptl_crystal_F_000 420
_exptl_crystal_size_max 0.26
_exptl_crystal_size_mid 0.24
_exptl_crystal_size_min 0.17
_refine_diff_density_max 0.775
_refine_diff_density_min -0.248
_refine_diff_density_rms 0.050
_refine_ls_extinction_method none
_refine_ls_goodness_of_fit_ref 0.979
_refine_ls_hydrogen_treatment riding
_refine_ls_matrix_type full
_refine_ls_number_parameters 225
_refine_ls_number_reflns 5566
_refine_ls_number_restraints 4
_refine_ls_restrained_S_all 0.986
_refine_ls_R_factor_all 0.0966
_refine_ls_R_factor_gt 0.0615
_refine_ls_shift/su_max 0.005
_refine_ls_shift/su_mean 0.001
_refine_ls_structure_factor_coef Fsqd
_refine_ls_weighting_details 'calc w=1/[\s^2^(Fo^2^)+(0.1013P)^2^+0.3192P] where P=(Fo^2^+2Fc^2^)/3'
_refine_ls_weighting_scheme calc
_refine_ls_wR_factor_gt 0.1701
_refine_ls_wR_factor_ref 0.2019
_reflns_number_gt 3454
_reflns_number_total 5566
_reflns_threshold_expression >2sigma(I)
_cod_data_source_file cg0607598si20061027_055937.cif
_cod_data_source_block 3
_cod_depositor_comments
;
The following automatic conversions were performed:

'_symmetry_cell_setting' value 'Triclinic' changed to 'triclinic'
according to /home/saulius/struct/CIF-dictionaries/cif_core.dic
dictionary named 'cif_core.dic' version 2.4.1 from 2010-06-29.

Automatic conversion script
Id: cif_fix_values 1715 2011-07-08 13:25:40Z adriana 
;
_cod_original_sg_symbol_H-M P-1
_cod_database_code 4504075

loop_
_symmetry_equiv_pos_as_xyz
'x, y, z'
'-x, -y, -z'

loop_
_atom_site_label
_atom_site_type_symbol
_atom_site_fract_x
_atom_site_fract_y
_atom_site_fract_z
_atom_site_U_iso_or_equiv
_atom_site_adp_type
_atom_site_occupancy
_atom_site_symmetry_multiplicity
_atom_site_calc_flag
_atom_site_refinement_flags
_atom_site_disorder_assembly
_atom_site_disorder_group
C1 C -0.0956(6) 0.7691(4) 0.4540(2) 0.0869(10) Uani 1 1 d . E .
H1A H -0.1059 0.8041 0.3904 0.104 Uiso 1 1 calc R . .
H1B H -0.1942 0.6923 0.4324 0.104 Uiso 1 1 calc R . .
C2 C 0.0853(6) 0.7291(4) 0.4868(3) 0.0957(11) Uani 1 1 d D . .
H2A H 0.1006 0.6650 0.4240 0.115 Uiso 1 1 calc R A 1
H2B H 0.1843 0.8061 0.5102 0.115 Uiso 1 1 calc R A 1
C3 C 0.2659(4) 0.6418(3) 0.6222(3) 0.0812(9) Uani 1 1 d D . .
H3A H 0.3638 0.7117 0.6262 0.097 Uiso 1 1 calc R B 1
H3B H 0.2792 0.5590 0.5754 0.097 Uiso 1 1 calc R B 1
C4 C 0.2816(5) 0.6296(3) 0.7350(3) 0.0885(10) Uani 1 1 d D E .
H4A H 0.1728 0.5702 0.7325 0.106 Uiso 1 1 calc R C 1
H4B H 0.3894 0.5917 0.7611 0.106 Uiso 1 1 calc R C 1
C5 C 0.2845(5) 0.7512(4) 0.9141(3) 0.0927(11) Uani 1 1 d D . .
H5A H 0.3626 0.8309 0.9691 0.111 Uiso 1 1 calc R D 1
H5B H 0.3347 0.6758 0.9317 0.111 Uiso 1 1 calc R D 1
C6 C 0.0964(5) 0.7414(3) 0.9264(3) 0.0768(8) Uani 1 1 d . . .
H6A H 0.0190 0.6572 0.8787 0.092 Uiso 1 1 calc R . .
H6B H 0.1032 0.7466 1.0030 0.092 Uiso 1 1 calc R . .
C7 C -0.1634(5) 0.8486(3) 0.8967(3) 0.0803(9) Uani 1 1 d . . .
H7A H -0.1652 0.8811 0.9729 0.096 Uiso 1 1 calc R . .
H7B H -0.2349 0.7586 0.8655 0.096 Uiso 1 1 calc R . .
C8 C -0.2460(5) 0.9351(3) 0.8302(3) 0.0821(9) Uani 1 1 d . . .
H8A H -0.3643 0.9482 0.8408 0.099 Uiso 1 1 calc R . .
H8B H -0.1648 1.0214 0.8541 0.099 Uiso 1 1 calc R . .
C9 C -0.3077(5) 0.9570(3) 0.6455(3) 0.0901(11) Uani 1 1 d . . .
H9A H -0.2169 1.0393 0.6764 0.108 Uiso 1 1 calc R . .
H9B H -0.4298 0.9785 0.6388 0.108 Uiso 1 1 calc R . .
C10 C -0.2981(5) 0.8850(3) 0.5333(3) 0.0897(11) Uani 1 1 d . E .
H10A H -0.3811 0.7992 0.5054 0.108 Uiso 1 1 calc R . .
H10B H -0.3355 0.9361 0.4809 0.108 Uiso 1 1 calc R . .
O1 O -0.1143(3) 0.8674(2) 0.54422(17) 0.0750(6) Uani 1 1 d . . .
O2A O 0.0932(3) 0.6719(2) 0.57609(19) 0.0688(6) Uani 0.90 1 d P E 1
O2B O 0.221(2) 0.7611(11) 0.5930(11) 0.077(5) Uiso 0.10 1 d PD E 2
O3A O 0.2979(3) 0.7548(2) 0.8096(2) 0.0764(6) Uani 0.90 1 d P E 1
O3B O 0.1781(17) 0.6879(16) 0.7954(8) 0.057(4) Uiso 0.10 1 d PD E 2
O4 O 0.0203(3) 0.8489(2) 0.89533(17) 0.0720(5) Uani 1 1 d . . .
O5 O -0.2710(3) 0.87349(19) 0.71594(17) 0.0733(6) Uani 1 1 d . . .
O6 O 0.2201(3) 0.38225(17) 0.36055(17) 0.0682(5) Uani 1 1 d . . .
H600 H 0.1281 0.3781 0.3738 0.090 Uiso 1 1 d . . .
H601 H 0.2190 0.3062 0.3352 0.090 Uiso 1 1 d . . .
O7 O 0.3584(3) 0.1959(2) -0.14867(17) 0.0732(5) Uani 1 1 d . . .
H700 H 0.3156 0.2640 -0.1245 0.090 Uiso 1 1 d . . .
H701 H 0.2858 0.1199 -0.1779 0.090 Uiso 1 1 d . . .
H702 H 0.4520 0.2254 -0.1841 0.090 Uiso 1 1 d . . .
O8 O 0.2086(4) 0.3769(3) -0.08126(19) 0.1049(9) Uani 1 1 d . . .
H800 H 0.2419 0.4202 -0.0167 0.090 Uiso 1 1 d . . .
H801 H 0.1039 0.3911 -0.1220 0.090 Uiso 1 1 d . . .
O9 O 0.1846(4) -0.0302(2) -0.2628(2) 0.1130(10) Uani 1 1 d . . .
H900 H 0.2169 -0.0448 -0.1969 0.090 Uiso 1 1 d . . .
H901 H 0.0868 -0.0610 -0.3150 0.090 Uiso 1 1 d . . .
S1 S 0.30252(8) 0.61940(6) 0.22401(5) 0.05001(19) Uani 1 1 d . . .
O11 O 0.3939(3) 0.58364(19) 0.33212(16) 0.0665(5) Uani 1 1 d . . .
H110 H 0.3260 0.5128 0.3409 0.090 Uiso 1 1 d . . .
O12 O 0.3275(4) 0.5234(2) 0.13387(19) 0.0883(7) Uani 1 1 d . . .
O13 O 0.1126(3) 0.6178(3) 0.2191(2) 0.0930(8) Uani 1 1 d . . .
O14 O 0.4037(3) 0.75077(18) 0.2428(2) 0.0789(6) Uani 1 1 d . . .

loop_
_atom_site_aniso_label
_atom_site_aniso_U_11
_atom_site_aniso_U_22
_atom_site_aniso_U_33
_atom_site_aniso_U_23
_atom_site_aniso_U_13
_atom_site_aniso_U_12
C1 0.117(3) 0.088(2) 0.0499(15) 0.0205(15) 0.0186(16) 0.012(2)
C2 0.109(3) 0.113(3) 0.0695(19) 0.0182(19) 0.0434(19) 0.014(2)
C3 0.0662(17) 0.0690(18) 0.105(3) 0.0018(17) 0.0381(17) 0.0204(14)
C4 0.078(2) 0.0669(19) 0.100(3) 0.0083(17) 0.0027(17) 0.0282(16)
C5 0.095(3) 0.095(2) 0.079(2) 0.0300(19) 0.0013(18) 0.029(2)
C6 0.098(2) 0.0664(17) 0.0564(15) 0.0175(13) 0.0115(14) 0.0058(16)
C7 0.086(2) 0.0755(19) 0.0687(17) -0.0033(15) 0.0336(16) -0.0001(16)
C8 0.0763(19) 0.0705(19) 0.086(2) -0.0106(16) 0.0307(16) 0.0188(15)
C9 0.083(2) 0.0639(18) 0.104(3) 0.0154(17) -0.0026(18) 0.0341(16)
C10 0.091(2) 0.0708(19) 0.083(2) 0.0237(17) -0.0175(17) 0.0264(17)
O1 0.0813(14) 0.0604(11) 0.0662(11) 0.0148(9) 0.0013(10) 0.0044(10)
O2A 0.0643(13) 0.0704(13) 0.0717(13) 0.0166(10) 0.0257(10) 0.0092(10)
O3A 0.0734(15) 0.0644(13) 0.0837(16) 0.0153(11) 0.0157(12) 0.0158(11)
O4 0.0794(13) 0.0643(12) 0.0675(12) 0.0127(9) 0.0215(10) 0.0097(10)
O5 0.0745(12) 0.0527(10) 0.0779(13) -0.0001(9) 0.0134(10) 0.0186(9)
O6 0.0813(13) 0.0421(9) 0.0858(13) 0.0115(8) 0.0421(11) 0.0037(8)
O7 0.0684(12) 0.0632(11) 0.0771(13) 0.0102(10) 0.0191(10) -0.0014(9)
O8 0.0893(16) 0.141(2) 0.0599(12) -0.0114(13) 0.0052(11) 0.0553(16)
O9 0.1055(19) 0.0603(13) 0.122(2) 0.0280(13) -0.0318(15) -0.0277(12)
S1 0.0495(3) 0.0450(3) 0.0534(3) 0.0079(2) 0.0186(2) 0.0071(2)
O11 0.0556(10) 0.0648(11) 0.0675(11) 0.0201(9) 0.0052(8) -0.0048(8)
O12 0.1093(18) 0.0726(13) 0.0674(12) -0.0107(10) 0.0318(12) 0.0100(12)
O13 0.0543(12) 0.144(2) 0.0944(16) 0.0511(16) 0.0247(11) 0.0319(13)
O14 0.1015(16) 0.0441(10) 0.0978(15) 0.0137(10) 0.0498(13) 0.0071(10)

loop_
_atom_type_symbol
_atom_type_description
_atom_type_scat_dispersion_real
_atom_type_scat_dispersion_imag
_atom_type_scat_source
C C 0.0033 0.0016 'International Tables Vol C Tables 4.2.6.8 and 6.1.1.4'
H H 0.0000 0.0000 'International Tables Vol C Tables 4.2.6.8 and 6.1.1.4'
O O 0.0106 0.0060 'International Tables Vol C Tables 4.2.6.8 and 6.1.1.4'
S S 0.1246 0.1234 'International Tables Vol C Tables 4.2.6.8 and 6.1.1.4'

loop_
_geom_angle_atom_site_label_1
_geom_angle_atom_site_label_2
_geom_angle_atom_site_label_3
_geom_angle
O1 C1 C2 110.0(3)
O1 C1 H1A 109.7
C2 C1 H1A 109.7
O1 C1 H1B 109.7
C2 C1 H1B 109.7
H1A C1 H1B 108.2
O2B C2 O2A 50.4(7)
O2B C2 C1 129.9(8)
O2A C2 C1 108.6(3)
O2B C2 H2A 119.8
O2A C2 H2A 110.0
C1 C2 H2A 110.0
O2B C2 H2B 59.9
O2A C2 H2B 110.0
C1 C2 H2B 110.0
H2A C2 H2B 108.3
O2A C3 O2B 50.1(7)
O2A C3 C4 109.5(3)
O2B C3 C4 120.5(7)
O2A C3 H3A 109.8
O2B C3 H3A 60.0
C4 C3 H3A 109.8
O2A C3 H3B 109.8
O2B C3 H3B 129.5
C4 C3 H3B 109.8
H3A C3 H3B 108.2
O3B C4 O3A 43.9(7)
O3B C4 C3 121.7(7)
O3A C4 C3 110.6(3)
O3B C4 H4A 65.8
O3A C4 H4A 109.5
C3 C4 H4A 109.5
O3B C4 H4B 127.6
O3A C4 H4B 109.5
C3 C4 H4B 109.5
H4A C4 H4B 108.1
O3A C5 O3B 42.0(6)
O3A C5 C6 116.5(3)
O3B C5 C6 82.2(5)
O3A C5 H5A 108.2
O3B C5 H5A 146.3
C6 C5 H5A 108.2
O3A C5 H5B 108.2
O3B C5 H5B 99.0
C6 C5 H5B 108.2
H5A C5 H5B 107.3
O4 C6 C5 107.8(3)
O4 C6 H6A 110.1
C5 C6 H6A 110.1
O4 C6 H6B 110.1
C5 C6 H6B 110.1
H6A C6 H6B 108.5
O4 C7 C8 109.1(3)
O4 C7 H7A 109.9
C8 C7 H7A 109.9
O4 C7 H7B 109.9
C8 C7 H7B 109.9
H7A C7 H7B 108.3
O5 C8 C7 108.7(2)
O5 C8 H8A 109.9
C7 C8 H8A 109.9
O5 C8 H8B 109.9
C7 C8 H8B 109.9
H8A C8 H8B 108.3
O5 C9 C10 108.2(2)
O5 C9 H9A 110.1
C10 C9 H9A 110.1
O5 C9 H9B 110.1
C10 C9 H9B 110.1
H9A C9 H9B 108.4
O1 C10 C9 108.5(3)
O1 C10 H10A 110.0
C9 C10 H10A 110.0
O1 C10 H10B 110.0
C9 C10 H10B 110.0
H10A C10 H10B 108.4
C10 O1 C1 114.1(3)
C3 O2A C2 114.0(3)
C2 O2B C3 111.1(8)
C5 O3A C4 114.8(3)
C4 O3B C5 113.0(8)
C7 O4 C6 114.4(3)
C8 O5 C9 115.0(2)
H600 O6 H601 100.6
H700 O7 H701 119.6
H700 O7 H702 106.7
H701 O7 H702 120.9
H800 O8 H801 114.6
H900 O9 H901 128.9
O12 S1 O13 113.87(16)
O12 S1 O14 113.05(14)
O13 S1 O14 112.87(16)
O12 S1 O11 107.36(14)
O13 S1 O11 105.57(12)
O14 S1 O11 103.05(13)
S1 O11 H110 113.2

loop_
_geom_bond_atom_site_label_1
_geom_bond_atom_site_label_2
_geom_bond_distance
C1 O1 1.416(4)
C1 C2 1.472(6)
C1 H1A 0.9700
C1 H1B 0.9700
C2 O2B 1.417(9)
C2 O2A 1.420(4)
C2 H2A 0.9700
C2 H2B 0.9700
C3 O2A 1.398(4)
C3 O2B 1.450(9)
C3 C4 1.474(5)
C3 H3A 0.9700
C3 H3B 0.9700
C4 O3B 1.352(9)
C4 O3A 1.407(4)
C4 H4A 0.9700
C4 H4B 0.9700
C5 O3A 1.396(4)
C5 O3B 1.478(9)
C5 C6 1.482(5)
C5 H5A 0.9700
C5 H5B 0.9700
C6 O4 1.423(4)
C6 H6A 0.9700
C6 H6B 0.9700
C7 O4 1.408(4)
C7 C8 1.480(5)
C7 H7A 0.9700
C7 H7B 0.9700
C8 O5 1.418(4)
C8 H8A 0.9700
C8 H8B 0.9700
C9 O5 1.412(4)
C9 C10 1.497(5)
C9 H9A 0.9700
C9 H9B 0.9700
C10 O1 1.409(4)
C10 H10A 0.9700
C10 H10B 0.9700
O6 H600 0.7658
O6 H601 0.7886
O7 H700 0.8491
O7 H701 0.8563
O7 H702 1.0077
O8 H800 0.8061
O8 H801 0.8816
O9 H900 0.8794
O9 H901 0.8296
S1 O12 1.423(2)
S1 O13 1.432(2)
S1 O14 1.439(2)
S1 O11 1.543(2)
O11 H110 0.9087
